data_7007223
loop_
_publ_author_name
'Ga\/lezowska, Joanna'
'Janicki, Rafa\/l'
'Mondry, Anna'
'Burgada, Ramon'
'Bailly, Th\`eodorine'
'Lecouvey, Marc'
'Koz\/lowski, Henryk'

_publ_section_title
;
 Coordination ability of
 trans-cyclohexane-1,2-diamine-N,N,N',N'-tetrakis(methylenephosphonic
 acid) towards lanthanide(III) ions.
;
_journal_issue 36
_journal_name_full 'Dalton transactions (Cambridge, England : 2003)'
_journal_page_first 4384
_journal_page_last 4394
_journal_paper_doi 10.1039/b601941b
_journal_year 2006
_chemical_formula_sum 'C16 H124 Eu N20 O29.5 P4'
_chemical_formula_weight 1345.19
_chemical_name_systematic
;
?
;
_space_group_IT_number 2
_symmetry_cell_setting triclinic
_symmetry_space_group_name_Hall '-P 1'
_symmetry_space_group_name_H-M 'P -1'
_atom_sites_solution_hydrogens geom
_atom_sites_solution_primary Patterson
_atom_sites_solution_secondary difmap
_audit_creation_method SHELXL-97
_cell_angle_alpha 70.94(8)
_cell_angle_beta 79.67(6)
_cell_angle_gamma 71.97(7)
_cell_formula_units_Z 2
_cell_length_a 12.982(9)
_cell_length_b 13.280(12)
_cell_length_c 17.569(15)
_cell_measurement_reflns_used 6493
_cell_measurement_temperature 100(2)
_cell_measurement_theta_max 28
_cell_measurement_theta_min 3
_cell_volume 2712(4)
_computing_cell_refinement 'CrysAlis RED ver. 1.171'
_computing_data_collection 'CrysAlis CCD ver. 1.171'
_computing_data_reduction 'CrysAlis RED ver. 1.171'
_computing_structure_refinement 'SHELXL-97 (Sheldrick, 1997)'
_computing_structure_solution 'SHELXS-97 (Sheldrick, 1990)'
_diffrn_ambient_temperature 100(2)
_diffrn_measured_fraction_theta_full 0.859
_diffrn_measured_fraction_theta_max 0.859
_diffrn_measurement_device_type 'Kuma KM4 with a CCD counter'
_diffrn_measurement_method '\w scan'
_diffrn_radiation_monochromator graphite
_diffrn_radiation_source 'fine-focus sealed tube'
_diffrn_radiation_type MoK\a
_diffrn_radiation_wavelength 0.71073
_diffrn_reflns_av_R_equivalents 0.0670
_diffrn_reflns_av_sigmaI/netI 0.1086
_diffrn_reflns_limit_h_max 16
_diffrn_reflns_limit_h_min -17
_diffrn_reflns_limit_k_max 16
_diffrn_reflns_limit_k_min -17
_diffrn_reflns_limit_l_max 19
_diffrn_reflns_limit_l_min -22
_diffrn_reflns_number 18764
_diffrn_reflns_theta_full 28.55
_diffrn_reflns_theta_max 28.55
_diffrn_reflns_theta_min 3.09
_exptl_absorpt_coefficient_mu 1.376
_exptl_absorpt_correction_T_max 0.868
_exptl_absorpt_correction_T_min 0.773
_exptl_absorpt_correction_type 'analytical, from the crystal shape'
_exptl_crystal_colour colourless
_exptl_crystal_density_diffrn 1.647
_exptl_crystal_density_method 'not measured'
_exptl_crystal_description irregular
_exptl_crystal_F_000 1438
_exptl_crystal_size_max 0.4
_exptl_crystal_size_mid 0.25
_exptl_crystal_size_min 0.20
_refine_diff_density_max 3.874
_refine_diff_density_min -1.784
_refine_diff_density_rms 0.166
_refine_ls_extinction_method none
_refine_ls_goodness_of_fit_ref 1.096
_refine_ls_hydrogen_treatment mixed
_refine_ls_matrix_type full
_refine_ls_number_parameters 634
_refine_ls_number_reflns 11872
_refine_ls_number_restraints 0
_refine_ls_restrained_S_all 1.096
_refine_ls_R_factor_all 0.0907
_refine_ls_R_factor_gt 0.0641
_refine_ls_shift/su_max 0.000
_refine_ls_shift/su_mean 0.000
_refine_ls_structure_factor_coef Fsqd
_refine_ls_weighting_details 'w=1/[\s^2^(Fo^2^)+(0.0700P)^2^+0.0000P] where P=(Fo^2^+2Fc^2^)/3'
_refine_ls_weighting_scheme calc
_refine_ls_wR_factor_gt 0.1456
_refine_ls_wR_factor_ref 0.1553
_reflns_number_gt 8783
_reflns_number_total 11872
_reflns_threshold_expression >2sigma(I)
_cod_data_source_file b601941b.txt
_cod_data_source_block eup
_cod_depositor_comments
;
The following automatic conversions were performed:

'_refine_ls_weighting_scheme' value 'calc
w=1/[\s^2^(Fo^2^)+(0.0700P)^2^+0.0000P] where P=(Fo^2^+2Fc^2^)/3' was
changed to 'calc'. New tag '_refine_ls_weighting_details' was
created. The value of the new tag was set to
'w=1/[\s^2^(Fo^2^)+(0.0700P)^2^+0.0000P] where P=(Fo^2^+2Fc^2^)/3'.

Automatic conversion script
Id: cif_fix_values 3143 2015-03-26 13:38:13Z robertas 
;
_cod_original_sg_symbol_H-M P-1
_cod_original_formula_sum 'C16 H124 Eu N20 O29.50 P4'
_cod_database_code 7007223

loop_
_symmetry_equiv_pos_as_xyz
'x, y, z'
'-x, -y, -z'

loop_
_atom_site_label
_atom_site_type_symbol
_atom_site_fract_x
_atom_site_fract_y
_atom_site_fract_z
_atom_site_U_iso_or_equiv
_atom_site_adp_type
_atom_site_occupancy
_atom_site_calc_flag
_atom_site_refinement_flags
_atom_site_disorder_assembly
_atom_site_disorder_group
Eu Eu 0.43117(2) 0.38924(3) 0.183262(18) 0.01665(10) Uani 1 d . . .
P1 P 0.19472(12) 0.57667(13) 0.23111(9) 0.0168(3) Uani 1 d . . .
P2 P 0.52894(12) 0.46867(13) 0.32202(9) 0.0184(3) Uani 1 d . . .
P3 P 0.27553(13) 0.20954(13) 0.19556(9) 0.0192(3) Uani 1 d . . .
P4 P 0.64078(13) 0.14435(14) 0.21913(10) 0.0225(4) Uani 1 d . . .
O1 O 0.2906(3) 0.5525(3) 0.1676(2) 0.0197(9) Uani 1 d . . .
O2 O 0.0861(3) 0.5829(3) 0.2060(2) 0.0199(9) Uani 1 d . . .
O3 O 0.1924(3) 0.6774(3) 0.2546(3) 0.0230(9) Uani 1 d . . .
O4 O 0.5493(3) 0.5784(3) 0.3154(2) 0.0224(9) Uani 1 d . . .
O5 O 0.5479(3) 0.4421(4) 0.2406(2) 0.0259(10) Uani 1 d . . .
O6 O 0.5937(3) 0.3734(4) 0.3866(3) 0.0239(10) Uani 1 d . . .
O7 O 0.7502(3) 0.1306(4) 0.2469(3) 0.0274(10) Uani 1 d . . .
O8 O 0.6440(3) 0.0533(4) 0.1839(3) 0.0270(10) Uani 1 d . . .
O9 O 0.5942(3) 0.2579(4) 0.1614(3) 0.0255(10) Uani 1 d . . .
O10 O 0.3009(4) 0.3205(4) 0.1560(3) 0.0386(13) Uani 1 d . . .
O11 O 0.1689(3) 0.2191(4) 0.2481(3) 0.0293(11) Uani 1 d . . .
O12 O 0.2812(3) 0.1474(3) 0.1346(2) 0.0218(9) Uani 1 d . . .
C1 C 0.2235(4) 0.4542(5) 0.3191(4) 0.0183(12) Uani 1 d . . .
H1A H 0.1852 0.4741 0.3671 0.022 Uiso 1 calc R . .
H1B H 0.1951 0.3982 0.3127 0.022 Uiso 1 calc R . .
C2 C 0.3842(4) 0.4865(5) 0.3507(4) 0.0174(12) Uani 1 d . . .
H2A H 0.3705 0.4781 0.4083 0.021 Uiso 1 calc R . .
H2B H 0.3451 0.5611 0.3227 0.021 Uiso 1 calc R . .
C3 C 0.3638(5) 0.2978(4) 0.3964(3) 0.0186(13) Uani 1 d . . .
H3 H 0.4391 0.2810 0.4087 0.022 Uiso 1 calc R . .
C4 C 0.2911(5) 0.3023(5) 0.4759(3) 0.0215(13) Uani 1 d . . .
H4A H 0.3030 0.3582 0.4951 0.026 Uiso 1 calc R . .
H4B H 0.2155 0.3249 0.4646 0.026 Uiso 1 calc R . .
C5 C 0.3120(5) 0.1921(5) 0.5432(3) 0.0240(14) Uani 1 d . . .
H5A H 0.3851 0.1725 0.5592 0.029 Uiso 1 calc R . .
H5B H 0.2611 0.1996 0.5900 0.029 Uiso 1 calc R . .
C6 C 0.2992(5) 0.1028(6) 0.5142(4) 0.0276(15) Uani 1 d . . .
H6A H 0.2248 0.1199 0.5016 0.033 Uiso 1 calc R . .
H6B H 0.3148 0.0329 0.5564 0.033 Uiso 1 calc R . .
C7 C 0.3767(5) 0.0930(5) 0.4389(4) 0.0201(13) Uani 1 d . . .
H7A H 0.3677 0.0349 0.4207 0.024 Uiso 1 calc R . .
H7B H 0.4510 0.0721 0.4526 0.024 Uiso 1 calc R . .
C8 C 0.3564(5) 0.2024(5) 0.3692(3) 0.0167(12) Uani 1 d . . .
H8 H 0.2816 0.2198 0.3558 0.020 Uiso 1 calc R . .
C9 C 0.3908(5) 0.1282(5) 0.2532(3) 0.0204(13) Uani 1 d . . .
H9A H 0.3714 0.0659 0.2941 0.025 Uiso 1 calc R . .
H9B H 0.4502 0.0990 0.2174 0.025 Uiso 1 calc R . .
C10 C 0.5453(5) 0.1375(5) 0.3100(4) 0.0229(14) Uani 1 d . . .
H10A H 0.5527 0.0604 0.3401 0.027 Uiso 1 calc R . .
H10B H 0.5653 0.1721 0.3439 0.027 Uiso 1 calc R . .
N1 N 0.3411(4) 0.4058(4) 0.3318(3) 0.0166(10) Uani 1 d . . .
N2 N 0.4297(4) 0.1916(4) 0.2939(3) 0.0169(10) Uani 1 d . . .
C20 C 0.3607(5) 0.7955(5) 0.0410(4) 0.0225(13) Uani 1 d . . .
C30 C 0.8023(5) 0.5045(5) 0.4080(4) 0.0237(14) Uani 1 d . . .
C40 C 0.8206(5) 0.4204(6) 0.1275(4) 0.0298(15) Uani 1 d . . .
C50 C 0.9924(5) 0.1670(5) 0.1276(4) 0.0232(14) Uani 1 d . . .
C60 C 0.3883(5) 0.7632(5) 0.4068(4) 0.0267(15) Uani 1 d . . .
C70 C 0.6456(6) 0.7190(6) 0.0856(6) 0.046(2) Uani 1 d . . .
N71 N 0.6852(5) 0.7991(6) 0.0390(4) 0.0479(19) Uani 1 d . . .
H71A H 0.6894 0.8130 -0.0126 0.058 Uiso 1 calc R . .
H71B H 0.7072 0.8383 0.0598 0.058 Uiso 1 calc R . .
N72 N 0.6119(7) 0.6587(9) 0.0563(12) 0.227(11) Uani 1 d . . .
H72A H 0.6154 0.6712 0.0048 0.272 Uiso 1 calc R . .
H72B H 0.5859 0.6060 0.0882 0.272 Uiso 1 calc R . .
N73 N 0.6386(6) 0.7024(7) 0.1633(6) 0.095(4) Uani 1 d . . .
H73A H 0.6113 0.6510 0.1957 0.114 Uiso 1 calc R . .
H73B H 0.6612 0.7430 0.1824 0.114 Uiso 1 calc R . .
N21 N 0.3294(4) 0.7267(4) 0.0147(3) 0.0232(12) Uani 1 d . . .
H21A H 0.3377 0.7320 -0.0360 0.028 Uiso 1 calc R . .
H21B H 0.3009 0.6771 0.0485 0.028 Uiso 1 calc R . .
N22 N 0.3489(4) 0.7875(4) 0.1193(3) 0.0233(11) Uani 1 d . . .
H22A H 0.3696 0.8318 0.1358 0.028 Uiso 1 calc R . .
H22B H 0.3205 0.7381 0.1534 0.028 Uiso 1 calc R . .
N23 N 0.4043(4) 0.8711(4) -0.0119(3) 0.0275(13) Uani 1 d . . .
H23A H 0.4252 0.9156 0.0043 0.033 Uiso 1 calc R . .
H23B H 0.4118 0.8759 -0.0625 0.033 Uiso 1 calc R . .
N31 N 0.7628(4) 0.5735(5) 0.3404(3) 0.0293(13) Uani 1 d . . .
H31A H 0.7947 0.6230 0.3110 0.035 Uiso 1 calc R . .
H31B H 0.7050 0.5692 0.3256 0.035 Uiso 1 calc R . .
N32 N 0.7506(4) 0.4286(5) 0.4537(3) 0.0289(13) Uani 1 d . . .
H32A H 0.6924 0.4256 0.4385 0.035 Uiso 1 calc R . .
H32B H 0.7756 0.3831 0.4980 0.035 Uiso 1 calc R . .
N33 N 0.8916(4) 0.5091(5) 0.4327(3) 0.0290(13) Uani 1 d . . .
H33A H 0.9247 0.5579 0.4042 0.035 Uiso 1 calc R . .
H33B H 0.9161 0.4632 0.4771 0.035 Uiso 1 calc R . .
N41 N 0.9090(4) 0.4487(6) 0.0900(4) 0.0389(16) Uani 1 d . . .
H41A H 0.9556 0.4529 0.1172 0.047 Uiso 1 calc R . .
H41B H 0.9202 0.4631 0.0383 0.047 Uiso 1 calc R . .
N42 N 0.7495(5) 0.4151(5) 0.0828(5) 0.0444(17) Uani 1 d . . .
H42A H 0.6909 0.3969 0.1059 0.053 Uiso 1 calc R . .
H42B H 0.7626 0.4298 0.0312 0.053 Uiso 1 calc R . .
N43 N 0.8030(5) 0.3986(5) 0.2057(4) 0.0429(16) Uani 1 d . . .
H43A H 0.8494 0.4027 0.2332 0.052 Uiso 1 calc R . .
H43B H 0.7450 0.3801 0.2299 0.052 Uiso 1 calc R . .
N51 N 0.9985(4) 0.1603(5) 0.2042(3) 0.0309(13) Uani 1 d . . .
H51A H 1.0558 0.1670 0.2180 0.037 Uiso 1 calc R . .
H51B H 0.9451 0.1493 0.2398 0.037 Uiso 1 calc R . .
N52 N 0.9039(4) 0.1574(5) 0.1065(4) 0.0319(14) Uani 1 d . . .
H52A H 0.8997 0.1622 0.0571 0.038 Uiso 1 calc R . .
H52B H 0.8506 0.1464 0.1421 0.038 Uiso 1 calc R . .
N53 N 1.0749(4) 0.1839(5) 0.0736(3) 0.0293(13) Uani 1 d . . .
H53A H 1.0714 0.1888 0.0240 0.035 Uiso 1 calc R . .
H53B H 1.1321 0.1901 0.0879 0.035 Uiso 1 calc R . .
N61 N 0.4617(4) 0.6774(4) 0.4473(3) 0.0275(12) Uani 1 d . . .
H61A H 0.5092 0.6350 0.4223 0.033 Uiso 1 calc R . .
H61B H 0.4620 0.6641 0.4986 0.033 Uiso 1 calc R . .
N62 N 0.3898(4) 0.7815(5) 0.3279(3) 0.0257(12) Uani 1 d . . .
H62A H 0.4379 0.7381 0.3040 0.031 Uiso 1 calc R . .
H62B H 0.3428 0.8368 0.3006 0.031 Uiso 1 calc R . .
N63 N 0.3169(5) 0.8295(5) 0.4457(3) 0.0313(13) Uani 1 d . . .
H63A H 0.3185 0.8167 0.4968 0.038 Uiso 1 calc R . .
H63B H 0.2689 0.8854 0.4198 0.038 Uiso 1 calc R . .
OH1 O 0.5215(6) 0.5005(7) 0.0741(5) 0.0204(18) Uiso 0.50 d P . .
OH2 O 0.4869(6) 0.4751(7) 0.0442(5) 0.0202(18) Uiso 0.50 d P . .
OW1 O 0.4124(7) 0.4363(7) 0.0378(5) 0.0242(19) Uiso 0.50 d P . .
OW2 O -0.0197(6) 0.7620(7) 0.0887(4) 0.101(3) Uani 1 d . . .
OW3 O 0.0828(3) 0.8872(3) 0.1923(3) 0.0242(10) Uani 1 d . . .
OW4 O 0.2296(4) 0.9571(4) 0.2380(3) 0.0312(11) Uani 1 d . . .
OW5 O 0.9124(4) 0.7012(4) 0.2935(3) 0.0419(13) Uani 1 d . . .
OW6 O 0.8897(3) -0.0807(4) 0.2955(3) 0.0281(10) Uani 1 d . . .
OW7 O 0.0031(4) 0.3925(4) 0.2654(3) 0.0308(11) Uani 1 d . . .
OW8 O 0.1295(4) 0.4885(4) 0.0796(3) 0.0347(12) Uani 1 d . . .
OW9 O 0.7642(4) 0.2009(4) 0.3742(3) 0.0322(11) Uani 1 d . . .
OW10 O 0.4485(4) -0.0326(4) 0.1099(3) 0.0411(13) Uani 1 d . . .
OW11 O 0.7895(4) -0.0796(5) 0.0990(3) 0.0517(15) Uani 1 d . . .
OW12 O 0.0022(4) 0.1271(4) 0.5654(3) 0.0402(13) Uani 1 d . . .
OW13 O 0.9011(4) 0.0591(4) -0.0243(3) 0.0428(13) Uani 1 d . . .
OW14 O 0.1170(5) 0.6687(4) 0.4132(3) 0.0515(15) Uani 1 d . . .
OW15 O 0.8699(4) -0.0146(4) 0.6204(3) 0.0421(13) Uani 1 d . . .
OW16 O -0.0303(4) 0.2086(4) 0.4017(3) 0.0385(12) Uani 1 d . . .
OW17 O 0.5918(6) -0.1338(6) 0.2380(5) 0.083(2) Uani 1 d . . .

loop_
_atom_site_aniso_label
_atom_site_aniso_U_11
_atom_site_aniso_U_22
_atom_site_aniso_U_33
_atom_site_aniso_U_23
_atom_site_aniso_U_13
_atom_site_aniso_U_12
Eu 0.01458(16) 0.01827(16) 0.01611(16) -0.00409(11) 0.00119(10) -0.00542(12)
P1 0.0144(7) 0.0152(8) 0.0181(8) -0.0020(6) -0.0027(6) -0.0025(6)
P2 0.0163(8) 0.0237(8) 0.0153(7) -0.0064(6) -0.0021(6) -0.0042(7)
P3 0.0206(8) 0.0157(8) 0.0212(8) -0.0032(6) -0.0042(6) -0.0055(6)
P4 0.0181(8) 0.0223(9) 0.0225(8) -0.0074(7) 0.0027(6) -0.0005(7)
O1 0.019(2) 0.017(2) 0.018(2) -0.0004(17) -0.0010(16) -0.0026(18)
O2 0.015(2) 0.022(2) 0.021(2) -0.0044(18) -0.0028(16) -0.0038(18)
O3 0.029(2) 0.012(2) 0.030(2) -0.0047(18) -0.0103(19) -0.0032(18)
O4 0.022(2) 0.021(2) 0.022(2) -0.0023(18) -0.0015(17) -0.0083(18)
O5 0.014(2) 0.050(3) 0.021(2) -0.019(2) 0.0012(17) -0.010(2)
O6 0.025(2) 0.023(2) 0.025(2) -0.0070(19) -0.0102(18) -0.0037(19)
O7 0.014(2) 0.033(3) 0.032(3) -0.013(2) 0.0000(18) -0.0005(19)
O8 0.028(2) 0.021(2) 0.028(2) -0.0100(19) 0.0014(19) -0.001(2)
O9 0.020(2) 0.023(2) 0.021(2) -0.0013(19) 0.0020(18) 0.0032(19)
O10 0.052(3) 0.018(2) 0.052(3) 0.002(2) -0.033(3) -0.015(2)
O11 0.022(2) 0.037(3) 0.034(3) -0.021(2) -0.0011(19) -0.004(2)
O12 0.022(2) 0.025(2) 0.021(2) -0.0075(18) 0.0022(17) -0.0113(19)
C1 0.013(3) 0.017(3) 0.025(3) -0.007(2) 0.000(2) -0.004(2)
C2 0.017(3) 0.018(3) 0.020(3) -0.006(2) -0.001(2) -0.008(2)
C3 0.020(3) 0.008(3) 0.021(3) -0.002(2) 0.002(2) 0.000(2)
C4 0.022(3) 0.024(3) 0.018(3) -0.008(3) 0.002(2) -0.006(3)
C5 0.026(3) 0.028(4) 0.011(3) -0.003(3) 0.001(2) -0.002(3)
C6 0.021(3) 0.028(4) 0.022(3) 0.007(3) 0.003(3) -0.007(3)
C7 0.021(3) 0.013(3) 0.023(3) -0.003(2) -0.005(2) 0.000(2)
C8 0.018(3) 0.010(3) 0.020(3) -0.002(2) 0.001(2) -0.006(2)
C9 0.024(3) 0.021(3) 0.014(3) -0.005(2) 0.001(2) -0.005(3)
C10 0.019(3) 0.024(3) 0.021(3) -0.005(3) -0.003(2) 0.000(3)
N1 0.017(2) 0.014(2) 0.016(2) -0.003(2) 0.0001(19) -0.002(2)
N2 0.016(2) 0.016(2) 0.016(2) -0.007(2) 0.0025(19) 0.000(2)
C20 0.019(3) 0.015(3) 0.029(3) -0.002(3) -0.001(3) -0.003(3)
C30 0.021(3) 0.030(4) 0.026(3) -0.015(3) 0.001(3) -0.008(3)
C40 0.017(3) 0.023(4) 0.044(4) -0.010(3) -0.003(3) 0.001(3)
C50 0.014(3) 0.028(4) 0.024(3) -0.004(3) -0.004(2) -0.002(3)
C60 0.020(3) 0.023(3) 0.034(4) 0.001(3) -0.003(3) -0.009(3)
C70 0.020(4) 0.028(4) 0.096(7) -0.030(5) -0.003(4) -0.003(3)
N71 0.035(4) 0.083(6) 0.022(3) -0.012(3) 0.002(3) -0.018(4)
N72 0.059(6) 0.119(9) 0.60(3) -0.251(16) -0.160(12) 0.066(6)
N73 0.053(5) 0.062(6) 0.084(7) 0.044(5) 0.034(5) 0.013(4)
N21 0.026(3) 0.020(3) 0.022(3) -0.003(2) 0.002(2) -0.010(2)
N22 0.025(3) 0.020(3) 0.027(3) -0.006(2) -0.002(2) -0.009(2)
N23 0.035(3) 0.028(3) 0.024(3) -0.005(2) 0.000(2) -0.020(3)
N31 0.022(3) 0.037(3) 0.029(3) -0.006(3) -0.002(2) -0.013(3)
N32 0.033(3) 0.035(3) 0.022(3) -0.003(2) -0.005(2) -0.019(3)
N33 0.021(3) 0.036(3) 0.032(3) -0.011(3) -0.006(2) -0.008(3)
N41 0.026(3) 0.068(5) 0.028(3) -0.009(3) -0.002(2) -0.025(3)
N42 0.022(3) 0.037(4) 0.077(5) -0.012(3) -0.021(3) -0.007(3)
N43 0.042(4) 0.042(4) 0.044(4) -0.013(3) 0.015(3) -0.020(3)
N51 0.021(3) 0.040(4) 0.029(3) -0.010(3) 0.004(2) -0.009(3)
N52 0.016(3) 0.047(4) 0.034(3) -0.014(3) -0.004(2) -0.005(3)
N53 0.015(3) 0.041(4) 0.028(3) -0.009(3) 0.002(2) -0.006(3)
N61 0.031(3) 0.028(3) 0.021(3) -0.001(2) -0.011(2) -0.005(3)
N62 0.029(3) 0.026(3) 0.015(3) -0.002(2) -0.001(2) -0.003(2)
N63 0.044(4) 0.025(3) 0.019(3) -0.001(2) 0.000(2) -0.010(3)
OW2 0.105(6) 0.098(6) 0.035(4) -0.009(4) -0.019(4) 0.061(5)
OW3 0.020(2) 0.022(2) 0.029(2) -0.0082(19) -0.0010(18) -0.0032(19)
OW4 0.030(3) 0.028(3) 0.031(3) 0.004(2) -0.005(2) -0.013(2)
OW5 0.026(3) 0.041(3) 0.064(4) -0.023(3) 0.015(2) -0.020(2)
OW6 0.021(2) 0.026(3) 0.034(3) -0.008(2) 0.0001(19) -0.004(2)
OW7 0.025(2) 0.027(3) 0.043(3) -0.013(2) 0.004(2) -0.011(2)
OW8 0.035(3) 0.030(3) 0.039(3) -0.010(2) -0.021(2) 0.000(2)
OW9 0.024(2) 0.029(3) 0.043(3) -0.013(2) -0.002(2) -0.005(2)
OW10 0.036(3) 0.041(3) 0.057(3) -0.031(3) 0.012(2) -0.018(2)
OW11 0.045(3) 0.050(4) 0.053(4) -0.024(3) 0.003(3) 0.003(3)
OW12 0.030(3) 0.043(3) 0.048(3) -0.019(3) -0.007(2) -0.002(2)
OW13 0.038(3) 0.045(3) 0.041(3) -0.012(3) -0.005(2) -0.004(3)
OW14 0.070(4) 0.036(3) 0.033(3) -0.008(2) -0.015(3) 0.011(3)
OW15 0.036(3) 0.042(3) 0.036(3) 0.002(2) -0.001(2) -0.010(3)
OW16 0.041(3) 0.037(3) 0.034(3) -0.004(2) -0.008(2) -0.010(2)
OW17 0.064(4) 0.060(5) 0.103(6) -0.010(4) 0.025(4) -0.019(4)

loop_
_atom_type_symbol
_atom_type_description
_atom_type_scat_dispersion_real
_atom_type_scat_dispersion_imag
_atom_type_scat_source
C C 0.0033 0.0016 'International Tables Vol C Tables 4.2.6.8 and 6.1.1.4'
H H 0.0000 0.0000 'International Tables Vol C Tables 4.2.6.8 and 6.1.1.4'
N N 0.0061 0.0033 'International Tables Vol C Tables 4.2.6.8 and 6.1.1.4'
O O 0.0106 0.0060 'International Tables Vol C Tables 4.2.6.8 and 6.1.1.4'
P P 0.1023 0.0942 'International Tables Vol C Tables 4.2.6.8 and 6.1.1.4'
Eu Eu -0.1578 3.6682 'International Tables Vol C Tables 4.2.6.8 and 6.1.1.4'

loop_
_geom_angle_atom_site_label_1
_geom_angle_atom_site_label_2
_geom_angle_atom_site_label_3
_geom_angle
_geom_angle_site_symmetry_1
_geom_angle_site_symmetry_3
_geom_angle_publ_flag
O1 Eu O10 83.63(17) . . yes
O1 Eu O5 96.89(17) . . yes
O10 Eu O5 167.21(16) . . yes
O1 Eu O9 162.22(14) . . yes
O10 Eu O9 102.30(18) . . yes
O5 Eu O9 81.04(17) . . yes
O1 Eu OH1 83.6(2) . . yes
O10 Eu OH1 119.1(2) . . yes
O5 Eu OH1 73.6(2) . . yes
O9 Eu OH1 78.9(2) . . yes
O1 Eu OH2 83.9(2) . . yes
O10 Eu OH2 96.8(2) . . yes
O5 Eu OH2 96.0(2) . . yes
O9 Eu OH2 78.8(2) . . yes
OH1 Eu OH2 22.6(2) . . yes
O1 Eu OW1 80.3(2) . . yes
O10 Eu OW1 66.8(2) . . yes
O5 Eu OW1 126.0(2) . . yes
O9 Eu OW1 86.6(2) . . yes
OH1 Eu OW1 52.4(3) . . yes
OH2 Eu OW1 30.0(3) . . yes
O1 Eu N1 71.44(16) . . yes
O10 Eu N1 96.92(18) . . yes
O5 Eu N1 71.33(15) . . yes
O9 Eu N1 123.59(16) . . yes
OH1 Eu N1 133.5(2) . . yes
OH2 Eu N1 150.2(2) . . yes
OW1 Eu N1 148.9(2) . . yes
O1 Eu N2 126.26(15) . . yes
O10 Eu N2 70.45(17) . . yes
O5 Eu N2 99.45(17) . . yes
O9 Eu N2 71.33(16) . . yes
OH1 Eu N2 150.2(2) . . yes
OH2 Eu N2 143.5(2) . . yes
OW1 Eu N2 125.7(2) . . yes
N1 Eu N2 66.30(16) . . yes
O1 Eu P1 21.21(10) . . no
O10 Eu P1 79.68(15) . . no
O5 Eu P1 96.17(13) . . no
O9 Eu P1 175.54(11) . . no
OH1 Eu P1 103.7(2) . . no
OH2 Eu P1 105.1(2) . . no
OW1 Eu P1 97.8(2) . . no
N1 Eu P1 52.01(12) . . no
N2 Eu P1 105.87(13) . . no
O1 Eu P4 176.49(10) . . no
O10 Eu P4 97.81(14) . . no
O5 Eu P4 80.99(14) . . no
O9 Eu P4 20.41(11) . . no
OH1 Eu P4 98.5(2) . . no
OH2 Eu P4 99.1(2) . . no
OW1 Eu P4 103.2(2) . . no
N1 Eu P4 105.17(13) . . no
N2 Eu P4 51.75(12) . . no
P1 Eu P4 155.88(5) . . no
O1 Eu P2 87.72(13) . . no
O10 Eu P2 147.81(14) . . no
O5 Eu P2 20.34(10) . . no
O9 Eu P2 95.32(14) . . no
OH1 Eu P2 90.5(2) . . no
OH2 Eu P2 113.1(2) . . no
OW1 Eu P2 141.8(2) . . no
N1 Eu P2 51.05(11) . . no
N2 Eu P2 90.46(13) . . no
P1 Eu P2 81.13(8) . . no
P4 Eu P2 89.38(9) . . no
O3 P1 O2 112.9(2) . . no
O3 P1 O1 111.1(2) . . no
O2 P1 O1 113.0(2) . . no
O3 P1 C1 109.0(3) . . no
O2 P1 C1 106.0(3) . . no
O1 P1 C1 104.3(3) . . no
O3 P1 Eu 124.12(18) . . no
O2 P1 Eu 120.68(18) . . no
O1 P1 Eu 33.14(15) . . no
C1 P1 Eu 71.2(2) . . no
O4 P2 O6 111.5(2) . . no
O4 P2 O5 113.6(3) . . no
O6 P2 O5 111.4(3) . . no
O4 P2 C2 105.6(3) . . no
O6 P2 C2 109.7(3) . . no
O5 P2 C2 104.7(3) . . no
O4 P2 Eu 130.33(18) . . no
O6 P2 Eu 115.22(19) . . no
O5 P2 Eu 31.81(15) . . no
C2 P2 Eu 73.9(2) . . no
O11 P3 O10 112.6(3) . . no
O11 P3 O12 111.6(2) . . no
O10 P3 O12 112.7(3) . . no
O11 P3 C9 112.3(3) . . no
O10 P3 C9 103.1(3) . . no
O12 P3 C9 103.8(3) . . no
O11 P3 Eu 118.5(2) . . no
O10 P3 Eu 30.74(18) . . no
O12 P3 Eu 126.81(17) . . no
C9 P3 Eu 73.2(2) . . no
O8 P4 O7 112.0(3) . . no
O8 P4 O9 110.8(3) . . no
O7 P4 O9 113.9(3) . . no
O8 P4 C10 109.6(3) . . no
O7 P4 C10 105.5(3) . . no
O9 P4 C10 104.5(3) . . no
O8 P4 Eu 120.79(19) . . no
O7 P4 Eu 124.7(2) . . no
O9 P4 Eu 32.52(16) . . no
C10 P4 Eu 72.0(2) . . no
P1 O1 Eu 125.6(2) . . no
P2 O5 Eu 127.8(2) . . no
P4 O9 Eu 127.1(2) . . no
P3 O10 Eu 129.8(3) . . no
N1 C1 P1 114.0(4) . . no
N1 C2 P2 113.2(4) . . no
N1 C3 C8 112.9(5) . . no
N1 C3 C4 112.8(5) . . no
C8 C3 C4 110.1(5) . . no
C5 C4 C3 114.0(5) . . no
C6 C5 C4 110.1(5) . . no
C5 C6 C7 109.9(5) . . no
C6 C7 C8 112.2(5) . . no
N2 C8 C3 112.1(4) . . no
N2 C8 C7 112.3(5) . . no
C3 C8 C7 111.1(5) . . no
N2 C9 P3 113.9(4) . . no
N2 C10 P4 114.4(4) . . no
C1 N1 C3 113.0(4) . . no
C1 N1 C2 109.8(4) . . no
C3 N1 C2 110.3(5) . . no
C1 N1 Eu 102.5(3) . . no
C3 N1 Eu 113.3(3) . . no
C2 N1 Eu 107.6(3) . . no
C10 N2 C9 110.0(5) . . no
C10 N2 C8 112.8(5) . . no
C9 N2 C8 109.6(4) . . no
C10 N2 Eu 104.6(3) . . no
C9 N2 Eu 106.4(3) . . no
C8 N2 Eu 113.2(3) . . no
N23 C20 N22 120.4(6) . . no
N23 C20 N21 119.1(6) . . no
N22 C20 N21 120.5(5) . . no
N31 C30 N33 121.4(6) . . no
N31 C30 N32 119.2(6) . . no
N33 C30 N32 119.4(6) . . no
N43 C40 N41 120.4(7) . . no
N43 C40 N42 121.4(7) . . no
N41 C40 N42 118.2(7) . . no
N53 C50 N52 120.7(6) . . no
N53 C50 N51 119.5(6) . . no
N52 C50 N51 119.9(6) . . no
N61 C60 N62 118.6(6) . . no
N61 C60 N63 119.5(6) . . no
N62 C60 N63 121.8(6) . . no
N72 C70 N71 121.4(13) . . no
N72 C70 N73 120.6(13) . . no
N71 C70 N73 117.9(8) . . no
OH2 OH1 Eu 81.1(7) . . no
OH1 OH2 OW1 151.0(10) . . no
OH1 OH2 OH2 109.1(11) . 2_665 no
OW1 OH2 OH2 97.6(9) . 2_665 no
OH1 OH2 Eu 76.2(7) . . no
OW1 OH2 Eu 76.9(5) . . no
OH2 OH2 Eu 174.5(9) 2_665 . no
OH2 OW1 Eu 73.1(5) . . no

loop_
_geom_bond_atom_site_label_1
_geom_bond_atom_site_label_2
_geom_bond_distance
_geom_bond_site_symmetry_2
_geom_bond_publ_flag
Eu O1 2.334(5) . yes
Eu O10 2.335(5) . yes
Eu O5 2.340(4) . yes
Eu O9 2.351(5) . yes
Eu OH1 2.377(8) . yes
Eu OH2 2.418(8) . yes
Eu OW1 2.463(9) . yes
Eu N1 2.710(5) . yes
Eu N2 2.711(6) . yes
Eu P1 3.469(4) . no
Eu P4 3.489(4) . no
Eu P2 3.505(3) . no
P1 O3 1.514(5) . no
P1 O2 1.522(4) . no
P1 O1 1.545(4) . no
P1 C1 1.835(6) . no
P2 O4 1.525(5) . no
P2 O6 1.530(5) . no
P2 O5 1.543(5) . no
P2 C2 1.817(6) . no
P3 O11 1.515(5) . no
P3 O10 1.521(5) . no
P3 O12 1.531(5) . no
P3 C9 1.806(6) . no
P4 O8 1.515(5) . no
P4 O7 1.523(5) . no
P4 O9 1.525(5) . no
P4 C10 1.833(6) . no
C1 N1 1.489(7) . no
C2 N1 1.497(7) . no
C3 N1 1.493(7) . no
C3 C8 1.525(8) . no
C3 C4 1.547(8) . no
C4 C5 1.533(8) . no
C5 C6 1.497(9) . no
C6 C7 1.527(9) . no
C7 C8 1.548(8) . no
C8 N2 1.505(7) . no
C9 N2 1.503(8) . no
C10 N2 1.484(7) . no
C20 N23 1.321(7) . no
C20 N22 1.329(8) . no
C20 N21 1.337(8) . no
C30 N31 1.316(8) . no
C30 N33 1.332(8) . no
C30 N32 1.344(8) . no
C40 N43 1.301(9) . no
C40 N41 1.314(8) . no
C40 N42 1.345(9) . no
C50 N53 1.320(8) . no
C50 N52 1.323(8) . no
C50 N51 1.334(8) . no
C60 N61 1.324(8) . no
C60 N62 1.324(8) . no
C60 N63 1.328(9) . no
C70 N72 1.291(11) . no
C70 N71 1.298(10) . no
C70 N73 1.301(13) . no
OH1 OH2 0.942(10) . no
OH2 OW1 1.264(11) . no
OH2 OH2 1.499(16) 2_665 no
